data_7002096
loop_
_publ_author_name
'Ledger, Araminta E. W.'
'Mahon, Mary F.'
'Whittlesey, Michael K.'
'Williams, Jonathan M. J.'

_publ_section_title
;
 [Ru(NHC)(xantphos)(CO)H2] complexes: intramolecular C--H activation
 and applications in C--C bond formation
;
_journal_issue 35
_journal_name_full 'Dalton Transactions'
_journal_page_first 6941
_journal_paper_doi 10.1039/b906010c
_journal_year 2009
_chemical_formula_sum 'C55 H58 N2 O2 P2 Ru'
_chemical_formula_weight 942.04
_chemical_name_systematic
;
?
;
_space_group_IT_number 2
_symmetry_cell_setting triclinic
_symmetry_space_group_name_Hall '-P 1'
_symmetry_space_group_name_H-M 'P -1'
_atom_sites_solution_hydrogens geom
_atom_sites_solution_primary direct
_atom_sites_solution_secondary difmap
_audit_creation_method SHELXL-97
_cell_angle_alpha 81.022(1)
_cell_angle_beta 85.197(1)
_cell_angle_gamma 65.431(1)
_cell_formula_units_Z 2
_cell_length_a 10.8270(1)
_cell_length_b 11.6570(2)
_cell_length_c 20.7780(4)
_cell_measurement_reflns_used 51282
_cell_measurement_temperature 150(2)
_cell_measurement_theta_max 27.485
_cell_measurement_theta_min 2.910
_cell_volume 2355.23(7)
_computing_cell_refinement 'HKL Scalepack (Otwinowski & Minor 1997)'
_computing_data_collection 'Collect (Bruker AXS BV, 1997-2004)'
_computing_data_reduction 'Denzo & Scalepack (Otwinowski & Minor, 1997)'
_computing_molecular_graphics 'ORTEX (P.McArdle, 1995)'
_computing_publication_material 'SHELXL-97/2 (Sheldrick,1997)'
_computing_structure_refinement 'SHELXL-97 (Sheldrick, 1997)'
_computing_structure_solution 'SHELXS-97 (Sheldrick, 1990)'
_diffrn_ambient_temperature 150(2)
_diffrn_measured_fraction_theta_full 0.995
_diffrn_measured_fraction_theta_max 0.995
_diffrn_measurement_device_type '95mm CCD camera on \k-goniostat'
_diffrn_measurement_method CCD
_diffrn_radiation_monochromator graphite
_diffrn_radiation_source 'fine-focus sealed tube'
_diffrn_radiation_type MoK\a
_diffrn_radiation_wavelength 0.71073
_diffrn_reflns_av_R_equivalents 0.0956
_diffrn_reflns_av_sigmaI/netI 0.0900
_diffrn_reflns_limit_h_max 14
_diffrn_reflns_limit_h_min -14
_diffrn_reflns_limit_k_max 15
_diffrn_reflns_limit_k_min -15
_diffrn_reflns_limit_l_max 26
_diffrn_reflns_limit_l_min -26
_diffrn_reflns_number 46023
_diffrn_reflns_theta_full 27.45
_diffrn_reflns_theta_max 27.45
_diffrn_reflns_theta_min 3.55
_exptl_absorpt_coefficient_mu 0.444
_exptl_absorpt_correction_T_max 0.96
_exptl_absorpt_correction_T_min 0.88
_exptl_absorpt_correction_type multi-scan
_exptl_absorpt_process_details
;
multi-scan from symmetry-related measurements
Sortav (Blessing 1995)
;
_exptl_crystal_colour yellow
_exptl_crystal_density_diffrn 1.328
_exptl_crystal_density_method 'not measured'
_exptl_crystal_description Tabloid
_exptl_crystal_F_000 984
_exptl_crystal_size_max 0.13
_exptl_crystal_size_mid 0.13
_exptl_crystal_size_min 0.06
_refine_diff_density_max 0.943
_refine_diff_density_min -0.947
_refine_diff_density_rms 0.117
_refine_ls_extinction_coef 0.0026(7)
_refine_ls_extinction_expression Fc^*^=kFc[1+0.001xFc^2^\l^3^/sin(2\q)]^-1/4^
_refine_ls_extinction_method SHELXL
_refine_ls_goodness_of_fit_ref 1.053
_refine_ls_hydrogen_treatment mixed
_refine_ls_matrix_type full
_refine_ls_number_parameters 570
_refine_ls_number_reflns 10691
_refine_ls_number_restraints 3
_refine_ls_restrained_S_all 1.053
_refine_ls_R_factor_all 0.0878
_refine_ls_R_factor_gt 0.0505
_refine_ls_shift/su_max 0.000
_refine_ls_shift/su_mean 0.000
_refine_ls_structure_factor_coef Fsqd
_refine_ls_weighting_details 'calc w=1/[\s^2^(Fo^2^)+(0.0589P)^2^+0.8829P] where P=(Fo^2^+2Fc^2^)/3'
_refine_ls_weighting_scheme calc
_refine_ls_wR_factor_gt 0.1123
_refine_ls_wR_factor_ref 0.1281
_reflns_number_gt 7679
_reflns_number_total 10691
_reflns_threshold_expression >2sigma(I)
_cod_data_source_file b906010c.txt
_cod_data_source_block k08mkw35
_cod_depositor_comments
;
The following automatic conversions were performed:
'_symmetry_cell_setting' value 'Triclinic' changed to 'triclinic'
according to '/home/saulius/struct/CIF-dictionaries/cif_core.dic'
dictionary named 'cif_core.dic' version 2.4.1 from
2010-06-29.

'_exptl_absorpt_correction_type' value 'Multi-Scan' changed
to 'multi-scan' according to
'/home/saulius/struct/CIF-dictionaries/cif_core.dic' dictionary named
'cif_core.dic' version 2.4.1 from 2010-06-29.

Automatic conversion script
Id: cif_fix_enum 1527 2010-12-29 10:47:43Z saulius 
;
_cod_original_cell_volume 2355.23(6)
_cod_original_sg_symbol_H-M P-1
_cod_database_code 7002096

loop_
_symmetry_equiv_pos_as_xyz
'x, y, z'
'-x, -y, -z'

loop_
_atom_site_label
_atom_site_type_symbol
_atom_site_fract_x
_atom_site_fract_y
_atom_site_fract_z
_atom_site_U_iso_or_equiv
_atom_site_adp_type
_atom_site_occupancy
_atom_site_symmetry_multiplicity
_atom_site_calc_flag
_atom_site_refinement_flags
_atom_site_disorder_assembly
_atom_site_disorder_group
Ru1 Ru 0.74445(3) 0.00283(2) 0.284332(13) 0.02365(10) Uani 1 1 d D . .
P1 P 0.82524(9) 0.12926(8) 0.20554(4) 0.0254(2) Uani 1 1 d . . .
P2 P 0.51934(8) 0.13812(8) 0.29933(4) 0.02344(19) Uani 1 1 d . . .
O1 O 0.8270(3) 0.1045(2) 0.39245(13) 0.0439(7) Uani 1 1 d . . .
O2 O 0.6204(2) 0.3342(2) 0.26529(10) 0.0248(5) Uani 1 1 d . . .
N1 N 0.9557(3) -0.2364(3) 0.22200(13) 0.0281(6) Uani 1 1 d . . .
N2 N 1.0052(3) -0.2475(2) 0.32153(14) 0.0275(6) Uani 1 1 d . . .
C1 C 0.8018(4) 0.0594(3) 0.35211(17) 0.0299(8) Uani 1 1 d . . .
C2 C 0.9138(3) -0.1697(3) 0.27517(16) 0.0254(7) Uani 1 1 d . . .
C3 C 1.0675(4) -0.3496(3) 0.23689(19) 0.0352(8) Uani 1 1 d . . .
H3 H 1.1136 -0.4110 0.2082 0.042 Uiso 1 1 calc R . .
C4 C 1.0992(4) -0.3576(3) 0.29817(18) 0.0339(8) Uani 1 1 d . . .
H4 H 1.1717 -0.4251 0.3216 0.041 Uiso 1 1 calc R . .
C5 C 0.8797(4) -0.2041(3) 0.16172(16) 0.0335(8) Uani 1 1 d . . .
H5 H 0.8335 -0.1092 0.1524 0.040 Uiso 1 1 calc R . .
C6 C 0.9713(5) -0.2527(4) 0.10324(18) 0.0450(10) Uani 1 1 d . . .
H6A H 1.0165 -0.3468 0.1104 0.054 Uiso 1 1 calc R . .
H6B H 1.0423 -0.2190 0.0974 0.054 Uiso 1 1 calc R . .
C7 C 0.8841(6) -0.2083(5) 0.0423(2) 0.0645(14) Uani 1 1 d . . .
H7A H 0.8445 -0.1142 0.0339 0.077 Uiso 1 1 calc R . .
H7B H 0.9425 -0.2412 0.0043 0.077 Uiso 1 1 calc R . .
C8 C 0.7703(6) -0.2541(5) 0.0499(2) 0.0695(15) Uani 1 1 d . . .
H8A H 0.7127 -0.2186 0.0110 0.083 Uiso 1 1 calc R . .
H8B H 0.8098 -0.3480 0.0530 0.083 Uiso 1 1 calc R . .
C9 C 0.6835(5) -0.2135(5) 0.1103(2) 0.0565(12) Uani 1 1 d . . .
H9A H 0.6159 -0.2513 0.1163 0.068 Uiso 1 1 calc R . .
H9B H 0.6337 -0.1197 0.1046 0.068 Uiso 1 1 calc R . .
C10 C 0.7710(4) -0.2562(4) 0.17014(19) 0.0418(9) Uani 1 1 d . . .
H10A H 0.8148 -0.3503 0.1778 0.050 Uiso 1 1 calc R . .
H10B H 0.7130 -0.2261 0.2087 0.050 Uiso 1 1 calc R . .
C11 C 0.9943(4) -0.2348(3) 0.39149(16) 0.0288(7) Uani 1 1 d . . .
H11 H 0.9319 -0.1448 0.3964 0.035 Uiso 1 1 calc R . .
C12 C 1.1294(4) -0.2615(4) 0.41959(18) 0.0350(8) Uani 1 1 d . . .
H12A H 1.1654 -0.2004 0.3966 0.042 Uiso 1 1 calc R . .
H12B H 1.1952 -0.3485 0.4130 0.042 Uiso 1 1 calc R . .
C13 C 1.1134(4) -0.2495(4) 0.49220(19) 0.0406(9) Uani 1 1 d . . .
H13A H 1.2036 -0.2720 0.5103 0.049 Uiso 1 1 calc R . .
H13B H 1.0553 -0.1601 0.4983 0.049 Uiso 1 1 calc R . .
C14 C 1.0502(4) -0.3361(4) 0.52923(19) 0.0427(9) Uani 1 1 d . . .
H14A H 1.1126 -0.4261 0.5270 0.051 Uiso 1 1 calc R . .
H14B H 1.0365 -0.3226 0.5756 0.051 Uiso 1 1 calc R . .
C15 C 0.9147(4) -0.3086(4) 0.50043(19) 0.0411(9) Uani 1 1 d . . .
H15A H 0.8494 -0.2214 0.5069 0.049 Uiso 1 1 calc R . .
H15B H 0.8779 -0.3690 0.5236 0.049 Uiso 1 1 calc R . .
C16 C 0.9291(4) -0.3207(4) 0.42811(18) 0.0358(8) Uani 1 1 d . . .
H16A H 0.8385 -0.2967 0.4102 0.043 Uiso 1 1 calc R . .
H16B H 0.9860 -0.4103 0.4219 0.043 Uiso 1 1 calc R . .
C17 C 0.7408(3) 0.3495(3) 0.26397(16) 0.0261(7) Uani 1 1 d . . .
C18 C 0.8504(3) 0.2609(3) 0.23323(16) 0.0264(7) Uani 1 1 d . . .
C19 C 0.9717(4) 0.2783(3) 0.22965(18) 0.0327(8) Uani 1 1 d . . .
H19 H 1.0494 0.2222 0.2083 0.039 Uiso 1 1 calc R . .
C20 C 0.9794(4) 0.3762(3) 0.25677(19) 0.0358(9) Uani 1 1 d . . .
H20 H 1.0625 0.3862 0.2539 0.043 Uiso 1 1 calc R . .
C21 C 0.8682(4) 0.4597(3) 0.28796(18) 0.0313(8) Uani 1 1 d . . .
H21 H 0.8762 0.5253 0.3070 0.038 Uiso 1 1 calc R . .
C22 C 0.7444(3) 0.4485(3) 0.29173(17) 0.0287(7) Uani 1 1 d . . .
C23 C 0.6127(4) 0.5361(3) 0.32257(18) 0.0310(8) Uani 1 1 d . . .
C24 C 0.5440(3) 0.4507(3) 0.35650(17) 0.0273(7) Uani 1 1 d . . .
C25 C 0.4707(4) 0.4659(3) 0.41513(18) 0.0335(8) Uani 1 1 d . . .
H25 H 0.4665 0.5298 0.4397 0.040 Uiso 1 1 calc R . .
C26 C 0.4038(4) 0.3884(3) 0.43789(17) 0.0345(8) Uani 1 1 d . . .
H26 H 0.3541 0.3996 0.4780 0.041 Uiso 1 1 calc R . .
C27 C 0.4081(4) 0.2946(3) 0.40297(17) 0.0311(8) Uani 1 1 d . . .
H27 H 0.3594 0.2441 0.4189 0.037 Uiso 1 1 calc R . .
C28 C 0.4832(3) 0.2735(3) 0.34474(16) 0.0250(7) Uani 1 1 d . . .
C29 C 0.5473(3) 0.3546(3) 0.32351(16) 0.0261(7) Uani 1 1 d . . .
C30 C 0.5172(4) 0.6279(3) 0.2685(2) 0.0408(9) Uani 1 1 d . . .
H30A H 0.5564 0.6861 0.2464 0.061 Uiso 1 1 calc R . .
H30B H 0.4285 0.6771 0.2878 0.061 Uiso 1 1 calc R . .
H30C H 0.5058 0.5790 0.2369 0.061 Uiso 1 1 calc R . .
C31 C 0.6364(4) 0.6138(4) 0.3691(2) 0.0449(10) Uani 1 1 d . . .
H31A H 0.6948 0.5562 0.4044 0.067 Uiso 1 1 calc R . .
H31B H 0.5490 0.6686 0.3875 0.067 Uiso 1 1 calc R . .
H31C H 0.6804 0.6666 0.3454 0.067 Uiso 1 1 calc R . .
C32 C 0.9991(3) 0.0382(3) 0.17566(18) 0.0302(8) Uani 1 1 d . . .
C33 C 1.0327(4) 0.0231(3) 0.1102(2) 0.0392(9) Uani 1 1 d . . .
H33 H 0.9658 0.0656 0.0778 0.047 Uiso 1 1 calc R . .
C34 C 1.1647(5) -0.0542(4) 0.0927(2) 0.0538(12) Uani 1 1 d . . .
H34 H 1.1869 -0.0658 0.0483 0.065 Uiso 1 1 calc R . .
C35 C 1.2634(5) -0.1142(4) 0.1386(3) 0.0599(14) Uani 1 1 d . . .
H35 H 1.3534 -0.1666 0.1261 0.072 Uiso 1 1 calc R . .
C36 C 1.2305(4) -0.0977(4) 0.2034(3) 0.0574(13) Uani 1 1 d . . .
H36 H 1.2990 -0.1376 0.2352 0.069 Uiso 1 1 calc R . .
C37 C 1.0992(4) -0.0238(3) 0.2223(2) 0.0392(9) Uani 1 1 d . . .
H37 H 1.0772 -0.0154 0.2671 0.047 Uiso 1 1 calc R . .
C38 C 0.7379(3) 0.2106(3) 0.12844(17) 0.0305(8) Uani 1 1 d . . .
C39 C 0.6568(4) 0.1639(4) 0.10301(17) 0.0341(8) Uani 1 1 d . . .
H39 H 0.6428 0.0937 0.1268 0.041 Uiso 1 1 calc R . .
C40 C 0.5956(4) 0.2181(4) 0.04323(19) 0.0455(10) Uani 1 1 d . . .
H40 H 0.5410 0.1842 0.0261 0.055 Uiso 1 1 calc R . .
C41 C 0.6140(5) 0.3212(4) 0.0086(2) 0.0531(12) Uani 1 1 d . . .
H41 H 0.5715 0.3589 -0.0321 0.064 Uiso 1 1 calc R . .
C42 C 0.6940(5) 0.3691(4) 0.0333(2) 0.0583(13) Uani 1 1 d . . .
H42 H 0.7069 0.4399 0.0094 0.070 Uiso 1 1 calc R . .
C43 C 0.7558(5) 0.3149(4) 0.09268(19) 0.0451(10) Uani 1 1 d . . .
H43 H 0.8109 0.3487 0.1093 0.054 Uiso 1 1 calc R . .
C44 C 0.4134(4) 0.0676(3) 0.35002(16) 0.0278(7) Uani 1 1 d . . .
C45 C 0.4689(4) -0.0190(3) 0.40495(18) 0.0348(8) Uani 1 1 d . . .
H45 H 0.5635 -0.0505 0.4124 0.042 Uiso 1 1 calc R . .
C46 C 0.3862(4) -0.0599(4) 0.44933(19) 0.0420(10) Uani 1 1 d . . .
H46 H 0.4247 -0.1177 0.4872 0.050 Uiso 1 1 calc R . .
C47 C 0.2503(4) -0.0173(4) 0.4387(2) 0.0432(10) Uani 1 1 d . . .
H47 H 0.1950 -0.0457 0.4690 0.052 Uiso 1 1 calc R . .
C48 C 0.1936(4) 0.0671(4) 0.38379(19) 0.0422(10) Uani 1 1 d . . .
H48 H 0.0996 0.0956 0.3759 0.051 Uiso 1 1 calc R . .
C49 C 0.2749(4) 0.1102(4) 0.34008(18) 0.0356(8) Uani 1 1 d . . .
H49 H 0.2352 0.1696 0.3029 0.043 Uiso 1 1 calc R . .
C50 C 0.4146(3) 0.2145(3) 0.22650(16) 0.0265(7) Uani 1 1 d . . .
C51 C 0.3823(4) 0.1381(3) 0.19157(17) 0.0317(8) Uani 1 1 d . . .
H51 H 0.4143 0.0494 0.2060 0.038 Uiso 1 1 calc R . .
C52 C 0.3046(4) 0.1894(4) 0.13631(18) 0.0382(9) Uani 1 1 d . . .
H52 H 0.2801 0.1368 0.1142 0.046 Uiso 1 1 calc R . .
C53 C 0.2623(4) 0.3182(4) 0.11321(18) 0.0411(9) Uani 1 1 d . . .
H53 H 0.2099 0.3535 0.0750 0.049 Uiso 1 1 calc R . .
C54 C 0.2966(4) 0.3943(4) 0.14585(17) 0.0351(8) Uani 1 1 d . . .
H54 H 0.2699 0.4818 0.1294 0.042 Uiso 1 1 calc R . .
C55 C 0.3702(3) 0.3439(3) 0.20291(17) 0.0306(8) Uani 1 1 d . . .
H55 H 0.3903 0.3979 0.2260 0.037 Uiso 1 1 calc R . .
H1 H 0.677(3) -0.040(3) 0.2319(10) 0.027(9) Uiso 1 1 d D . .
H2 H 0.710(4) -0.097(3) 0.3364(10) 0.053(12) Uiso 1 1 d D . .

loop_
_atom_site_aniso_label
_atom_site_aniso_U_11
_atom_site_aniso_U_22
_atom_site_aniso_U_33
_atom_site_aniso_U_23
_atom_site_aniso_U_13
_atom_site_aniso_U_12
Ru1 0.02299(16) 0.02450(15) 0.02237(16) -0.00315(10) 0.00098(10) -0.00891(11)
P1 0.0228(4) 0.0258(4) 0.0247(5) -0.0017(3) 0.0018(3) -0.0081(4)
P2 0.0224(4) 0.0265(4) 0.0213(4) -0.0037(3) 0.0014(3) -0.0101(4)
O1 0.0565(19) 0.0412(15) 0.0375(16) -0.0098(12) -0.0116(13) -0.0199(14)
O2 0.0229(12) 0.0297(12) 0.0233(12) -0.0052(9) 0.0020(9) -0.0121(10)
N1 0.0291(16) 0.0294(15) 0.0257(15) -0.0065(12) 0.0022(12) -0.0113(13)
N2 0.0267(15) 0.0219(14) 0.0307(16) -0.0047(11) -0.0018(12) -0.0063(12)
C1 0.0290(19) 0.0243(17) 0.0300(19) 0.0028(14) 0.0009(15) -0.0071(15)
C2 0.0265(18) 0.0285(17) 0.0224(17) -0.0044(13) 0.0006(13) -0.0125(14)
C3 0.033(2) 0.0287(18) 0.039(2) -0.0112(15) 0.0050(16) -0.0066(16)
C4 0.030(2) 0.0252(17) 0.041(2) -0.0099(15) -0.0012(16) -0.0035(15)
C5 0.044(2) 0.0329(19) 0.0229(18) -0.0070(14) 0.0037(16) -0.0149(17)
C6 0.058(3) 0.042(2) 0.030(2) -0.0093(17) 0.0109(19) -0.016(2)
C7 0.088(4) 0.059(3) 0.027(2) -0.008(2) 0.008(2) -0.013(3)
C8 0.082(4) 0.082(4) 0.039(3) -0.021(2) -0.016(2) -0.021(3)
C9 0.056(3) 0.074(3) 0.040(3) -0.014(2) -0.010(2) -0.023(2)
C10 0.047(2) 0.049(2) 0.034(2) -0.0108(17) -0.0027(18) -0.021(2)
C11 0.033(2) 0.0247(17) 0.0284(19) -0.0035(14) -0.0021(15) -0.0116(15)
C12 0.033(2) 0.038(2) 0.036(2) -0.0030(16) -0.0045(16) -0.0175(17)
C13 0.042(2) 0.044(2) 0.038(2) -0.0023(17) -0.0102(17) -0.0196(19)
C14 0.056(3) 0.042(2) 0.028(2) 0.0033(16) -0.0047(18) -0.019(2)
C15 0.047(2) 0.037(2) 0.041(2) -0.0022(17) 0.0036(18) -0.0203(19)
C16 0.038(2) 0.037(2) 0.036(2) -0.0039(16) -0.0019(16) -0.0186(17)
C17 0.0248(18) 0.0270(17) 0.0243(17) 0.0031(13) -0.0036(13) -0.0102(14)
C18 0.0268(18) 0.0262(17) 0.0242(17) 0.0028(13) -0.0005(13) -0.0110(14)
C19 0.0249(18) 0.0298(18) 0.039(2) 0.0029(15) 0.0023(15) -0.0102(15)
C20 0.0265(19) 0.036(2) 0.047(2) 0.0043(16) -0.0020(16) -0.0180(16)
C21 0.032(2) 0.0254(17) 0.037(2) 0.0031(14) -0.0068(15) -0.0131(15)
C22 0.0288(19) 0.0251(17) 0.0300(19) 0.0038(14) -0.0063(14) -0.0105(14)
C23 0.0263(19) 0.0246(17) 0.040(2) -0.0049(15) -0.0037(15) -0.0076(15)
C24 0.0243(18) 0.0234(16) 0.0309(19) -0.0061(14) -0.0021(14) -0.0054(14)
C25 0.032(2) 0.0298(18) 0.037(2) -0.0131(15) -0.0023(16) -0.0070(16)
C26 0.037(2) 0.041(2) 0.0243(19) -0.0105(15) 0.0064(15) -0.0137(17)
C27 0.0285(19) 0.0337(18) 0.0303(19) -0.0058(15) 0.0053(15) -0.0125(15)
C28 0.0229(17) 0.0265(17) 0.0228(17) -0.0026(13) -0.0009(13) -0.0076(14)
C29 0.0230(17) 0.0258(17) 0.0244(17) -0.0018(13) -0.0016(13) -0.0053(14)
C30 0.034(2) 0.0294(19) 0.053(3) 0.0064(17) -0.0057(18) -0.0103(17)
C31 0.041(2) 0.039(2) 0.060(3) -0.0197(19) 0.003(2) -0.0186(19)
C32 0.0269(19) 0.0234(16) 0.038(2) -0.0027(14) 0.0080(15) -0.0103(14)
C33 0.037(2) 0.033(2) 0.043(2) -0.0059(16) 0.0127(17) -0.0127(17)
C34 0.051(3) 0.041(2) 0.063(3) -0.014(2) 0.030(2) -0.015(2)
C35 0.035(3) 0.035(2) 0.094(4) -0.008(2) 0.026(3) -0.0049(19)
C36 0.027(2) 0.034(2) 0.098(4) 0.013(2) -0.002(2) -0.0058(18)
C37 0.032(2) 0.0300(19) 0.048(2) 0.0078(17) -0.0004(17) -0.0097(16)
C38 0.0252(18) 0.0283(17) 0.0282(19) -0.0027(14) 0.0016(14) -0.0021(14)
C39 0.0291(19) 0.040(2) 0.0263(19) -0.0059(15) 0.0018(15) -0.0070(16)
C40 0.036(2) 0.057(3) 0.033(2) -0.0136(19) 0.0005(17) -0.0073(19)
C41 0.051(3) 0.060(3) 0.027(2) -0.0035(19) -0.0093(19) -0.001(2)
C42 0.075(3) 0.047(3) 0.038(3) 0.0120(19) -0.009(2) -0.015(2)
C43 0.058(3) 0.042(2) 0.031(2) 0.0038(17) -0.0030(19) -0.019(2)
C44 0.034(2) 0.0272(17) 0.0252(18) -0.0071(14) 0.0062(14) -0.0149(15)
C45 0.035(2) 0.0338(19) 0.032(2) -0.0029(15) 0.0054(16) -0.0114(16)
C46 0.050(3) 0.037(2) 0.035(2) 0.0009(16) 0.0099(18) -0.0169(19)
C47 0.056(3) 0.045(2) 0.040(2) -0.0099(18) 0.0161(19) -0.034(2)
C48 0.037(2) 0.062(3) 0.040(2) -0.017(2) 0.0086(18) -0.031(2)
C49 0.036(2) 0.045(2) 0.030(2) -0.0075(16) 0.0038(16) -0.0203(18)
C50 0.0193(16) 0.0375(19) 0.0222(17) -0.0054(14) 0.0031(13) -0.0112(14)
C51 0.032(2) 0.039(2) 0.0261(19) -0.0051(15) 0.0001(15) -0.0161(16)
C52 0.039(2) 0.054(2) 0.028(2) -0.0132(17) 0.0002(16) -0.0236(19)
C53 0.034(2) 0.054(2) 0.027(2) -0.0070(17) -0.0046(16) -0.0074(18)
C54 0.0281(19) 0.038(2) 0.0271(19) -0.0044(15) 0.0011(15) -0.0017(16)
C55 0.0275(19) 0.0329(19) 0.0280(19) -0.0063(15) 0.0004(15) -0.0083(15)

loop_
_atom_type_symbol
_atom_type_description
_atom_type_scat_dispersion_real
_atom_type_scat_dispersion_imag
_atom_type_scat_source
C C 0.0033 0.0016 'International Tables Vol C Tables 4.2.6.8 and 6.1.1.4'
H H 0.0000 0.0000 'International Tables Vol C Tables 4.2.6.8 and 6.1.1.4'
P P 0.1023 0.0942 'International Tables Vol C Tables 4.2.6.8 and 6.1.1.4'
O O 0.0106 0.0060 'International Tables Vol C Tables 4.2.6.8 and 6.1.1.4'
N N 0.0061 0.0033 'International Tables Vol C Tables 4.2.6.8 and 6.1.1.4'
Ru Ru -1.2594 0.8363 'International Tables Vol C Tables 4.2.6.8 and 6.1.1.4'

loop_
_geom_angle_atom_site_label_1
_geom_angle_atom_site_label_2
_geom_angle_atom_site_label_3
_geom_angle
_geom_angle_site_symmetry_1
_geom_angle_site_symmetry_3
_geom_angle_publ_flag
C1 Ru1 C2 100.52(13) . . ?
C1 Ru1 P2 92.46(10) . . ?
C2 Ru1 P2 157.94(9) . . ?
C1 Ru1 P1 89.96(10) . . ?
C2 Ru1 P1 95.15(9) . . ?
P2 Ru1 P1 102.68(3) . . ?
C1 Ru1 H1 172.6(11) . . ?
C2 Ru1 H1 84.7(12) . . ?
P2 Ru1 H1 81.0(12) . . ?
P1 Ru1 H1 94.8(9) . . ?
C1 Ru1 H2 90.2(10) . . ?
C2 Ru1 H2 77.1(14) . . ?
P2 Ru1 H2 85.1(14) . . ?
P1 Ru1 H2 172.2(15) . . ?
H1 Ru1 H2 85.9(5) . . ?
C38 P1 C32 101.22(16) . . ?
C38 P1 C18 100.18(16) . . ?
C32 P1 C18 99.46(15) . . ?
C38 P1 Ru1 122.47(12) . . ?
C32 P1 Ru1 112.58(11) . . ?
C18 P1 Ru1 117.41(11) . . ?
C50 P2 C44 101.46(15) . . ?
C50 P2 C28 102.70(15) . . ?
C44 P2 C28 97.76(14) . . ?
C50 P2 Ru1 117.98(10) . . ?
C44 P2 Ru1 116.14(11) . . ?
C28 P2 Ru1 117.64(11) . . ?
C29 O2 C17 114.1(2) . . ?
C3 N1 C2 110.9(3) . . ?
C3 N1 C5 123.2(3) . . ?
C2 N1 C5 125.1(3) . . ?
C2 N2 C4 111.8(3) . . ?
C2 N2 C11 125.9(3) . . ?
C4 N2 C11 121.2(3) . . ?
O1 C1 Ru1 173.9(3) . . ?
N2 C2 N1 102.7(3) . . ?
N2 C2 Ru1 128.5(2) . . ?
N1 C2 Ru1 128.7(2) . . ?
C4 C3 N1 108.1(3) . . ?
C4 C3 H3 126.0 . . ?
N1 C3 H3 126.0 . . ?
C3 C4 N2 106.5(3) . . ?
C3 C4 H4 126.7 . . ?
N2 C4 H4 126.7 . . ?
N1 C5 C10 110.6(3) . . ?
N1 C5 C6 112.6(3) . . ?
C10 C5 C6 109.5(3) . . ?
N1 C5 H5 108.0 . . ?
C10 C5 H5 108.0 . . ?
C6 C5 H5 108.0 . . ?
C5 C6 C7 108.7(4) . . ?
C5 C6 H6A 109.9 . . ?
C7 C6 H6A 109.9 . . ?
C5 C6 H6B 109.9 . . ?
C7 C6 H6B 109.9 . . ?
H6A C6 H6B 108.3 . . ?
C8 C7 C6 111.8(4) . . ?
C8 C7 H7A 109.2 . . ?
C6 C7 H7A 109.2 . . ?
C8 C7 H7B 109.2 . . ?
C6 C7 H7B 109.2 . . ?
H7A C7 H7B 107.9 . . ?
C9 C8 C7 111.3(4) . . ?
C9 C8 H8A 109.4 . . ?
C7 C8 H8A 109.4 . . ?
C9 C8 H8B 109.4 . . ?
C7 C8 H8B 109.4 . . ?
H8A C8 H8B 108.0 . . ?
C8 C9 C10 110.6(4) . . ?
C8 C9 H9A 109.5 . . ?
C10 C9 H9A 109.5 . . ?
C8 C9 H9B 109.5 . . ?
C10 C9 H9B 109.5 . . ?
H9A C9 H9B 108.1 . . ?
C9 C10 C5 111.1(3) . . ?
C9 C10 H10A 109.4 . . ?
C5 C10 H10A 109.4 . . ?
C9 C10 H10B 109.4 . . ?
C5 C10 H10B 109.4 . . ?
H10A C10 H10B 108.0 . . ?
N2 C11 C12 112.4(3) . . ?
N2 C11 C16 109.3(3) . . ?
C12 C11 C16 112.0(3) . . ?
N2 C11 H11 107.7 . . ?
C12 C11 H11 107.7 . . ?
C16 C11 H11 107.7 . . ?
C11 C12 C13 110.5(3) . . ?
C11 C12 H12A 109.6 . . ?
C13 C12 H12A 109.6 . . ?
C11 C12 H12B 109.6 . . ?
C13 C12 H12B 109.6 . . ?
H12A C12 H12B 108.1 . . ?
C14 C13 C12 111.5(3) . . ?
C14 C13 H13A 109.3 . . ?
C12 C13 H13A 109.3 . . ?
C14 C13 H13B 109.3 . . ?
C12 C13 H13B 109.3 . . ?
H13A C13 H13B 108.0 . . ?
C15 C14 C13 110.7(3) . . ?
C15 C14 H14A 109.5 . . ?
C13 C14 H14A 109.5 . . ?
C15 C14 H14B 109.5 . . ?
C13 C14 H14B 109.5 . . ?
H14A C14 H14B 108.1 . . ?
C14 C15 C16 111.5(3) . . ?
C14 C15 H15A 109.3 . . ?
C16 C15 H15A 109.3 . . ?
C14 C15 H15B 109.3 . . ?
C16 C15 H15B 109.3 . . ?
H15A C15 H15B 108.0 . . ?
C15 C16 C11 110.6(3) . . ?
C15 C16 H16A 109.5 . . ?
C11 C16 H16A 109.5 . . ?
C15 C16 H16B 109.5 . . ?
C11 C16 H16B 109.5 . . ?
H16A C16 H16B 108.1 . . ?
C22 C17 O2 119.5(3) . . ?
C22 C17 C18 125.3(3) . . ?
O2 C17 C18 115.2(3) . . ?
C17 C18 C19 115.7(3) . . ?
C17 C18 P1 117.6(2) . . ?
C19 C18 P1 126.7(3) . . ?
C20 C19 C18 120.8(3) . . ?
C20 C19 H19 119.6 . . ?
C18 C19 H19 119.6 . . ?
C21 C20 C19 121.1(3) . . ?
C21 C20 H20 119.4 . . ?
C19 C20 H20 119.4 . . ?
C20 C21 C22 120.5(3) . . ?
C20 C21 H21 119.7 . . ?
C22 C21 H21 119.7 . . ?
C17 C22 C21 116.6(3) . . ?
C17 C22 C23 117.2(3) . . ?
C21 C22 C23 126.2(3) . . ?
C22 C23 C31 112.6(3) . . ?
C22 C23 C24 106.4(3) . . ?
C31 C23 C24 112.4(3) . . ?
C22 C23 C30 109.4(3) . . ?
C31 C23 C30 108.9(3) . . ?
C24 C23 C30 107.0(3) . . ?
C29 C24 C25 116.9(3) . . ?
C29 C24 C23 117.0(3) . . ?
C25 C24 C23 126.0(3) . . ?
C26 C25 C24 120.3(3) . . ?
C26 C25 H25 119.9 . . ?
C24 C25 H25 119.9 . . ?
C27 C26 C25 121.0(3) . . ?
C27 C26 H26 119.5 . . ?
C25 C26 H26 119.5 . . ?
C26 C27 C28 120.8(3) . . ?
C26 C27 H27 119.6 . . ?
C28 C27 H27 119.6 . . ?
C29 C28 C27 116.1(3) . . ?
C29 C28 P2 117.9(2) . . ?
C27 C28 P2 125.6(3) . . ?
O2 C29 C24 119.3(3) . . ?
O2 C29 C28 115.8(3) . . ?
C24 C29 C28 124.9(3) . . ?
C23 C30 H30A 109.5 . . ?
C23 C30 H30B 109.5 . . ?
H30A C30 H30B 109.5 . . ?
C23 C30 H30C 109.5 . . ?
H30A C30 H30C 109.5 . . ?
H30B C30 H30C 109.5 . . ?
C23 C31 H31A 109.5 . . ?
C23 C31 H31B 109.5 . . ?
H31A C31 H31B 109.5 . . ?
C23 C31 H31C 109.5 . . ?
H31A C31 H31C 109.5 . . ?
H31B C31 H31C 109.5 . . ?
C37 C32 C33 119.3(3) . . ?
C37 C32 P1 117.0(3) . . ?
C33 C32 P1 123.7(3) . . ?
C34 C33 C32 119.7(4) . . ?
C34 C33 H33 120.2 . . ?
C32 C33 H33 120.2 . . ?
C35 C34 C33 120.9(4) . . ?
C35 C34 H34 119.5 . . ?
C33 C34 H34 119.5 . . ?
C34 C35 C36 119.4(4) . . ?
C34 C35 H35 120.3 . . ?
C36 C35 H35 120.3 . . ?
C37 C36 C35 120.7(5) . . ?
C37 C36 H36 119.6 . . ?
C35 C36 H36 119.6 . . ?
C36 C37 C32 119.9(4) . . ?
C36 C37 H37 120.0 . . ?
C32 C37 H37 120.0 . . ?
C39 C38 C43 118.3(4) . . ?
C39 C38 P1 119.3(3) . . ?
C43 C38 P1 122.3(3) . . ?
C38 C39 C40 121.0(4) . . ?
C38 C39 H39 119.5 . . ?
C40 C39 H39 119.5 . . ?
C41 C40 C39 119.9(4) . . ?
C41 C40 H40 120.0 . . ?
C39 C40 H40 120.0 . . ?
C42 C41 C40 119.8(4) . . ?
C42 C41 H41 120.1 . . ?
C40 C41 H41 120.1 . . ?
C41 C42 C43 120.4(4) . . ?
C41 C42 H42 119.8 . . ?
C43 C42 H42 119.8 . . ?
C42 C43 C38 120.5(4) . . ?
C42 C43 H43 119.8 . . ?
C38 C43 H43 119.8 . . ?
C45 C44 C49 118.3(3) . . ?
C45 C44 P2 119.1(3) . . ?
C49 C44 P2 122.1(3) . . ?
C44 C45 C46 120.3(4) . . ?
C44 C45 H45 119.8 . . ?
C46 C45 H45 119.8 . . ?
C47 C46 C45 120.6(4) . . ?
C47 C46 H46 119.7 . . ?
C45 C46 H46 119.7 . . ?
C46 C47 C48 120.0(3) . . ?
C46 C47 H47 120.0 . . ?
C48 C47 H47 120.0 . . ?
C47 C48 C49 119.7(4) . . ?
C47 C48 H48 120.2 . . ?
C49 C48 H48 120.2 . . ?
C44 C49 C48 121.1(4) . . ?
C44 C49 H49 119.5 . . ?
C48 C49 H49 119.5 . . ?
C51 C50 C55 118.1(3) . . ?
C51 C50 P2 118.2(3) . . ?
C55 C50 P2 123.6(3) . . ?
C52 C51 C50 121.1(4) . . ?
C52 C51 H51 119.5 . . ?
C50 C51 H51 119.5 . . ?
C51 C52 C53 119.9(4) . . ?
C51 C52 H52 120.0 . . ?
C53 C52 H52 120.0 . . ?
C54 C53 C52 119.8(4) . . ?
C54 C53 H53 120.1 . . ?
C52 C53 H53 120.1 . . ?
C53 C54 C55 120.3(4) . . ?
C53 C54 H54 119.9 . . ?
C55 C54 H54 119.9 . . ?
C54 C55 C50 120.6(3) . . ?
C54 C55 H55 119.7 . . ?
C50 C55 H55 119.7 . . ?

loop_
_geom_bond_atom_site_label_1
_geom_bond_atom_site_label_2
_geom_bond_distance
_geom_bond_site_symmetry_2
_geom_bond_publ_flag
Ru1 C1 1.892(4) . ?
Ru1 C2 2.106(3) . ?
Ru1 P2 2.3140(9) . ?
Ru1 P1 2.3867(8) . ?
Ru1 H1 1.61(3) . ?
Ru1 H2 1.61(3) . ?
P1 C38 1.842(4) . ?
P1 C32 1.845(3) . ?
P1 C18 1.847(3) . ?
P2 C50 1.843(3) . ?
P2 C44 1.848(3) . ?
P2 C28 1.851(3) . ?
O1 C1 1.161(4) . ?
O2 C29 1.385(4) . ?
O2 C17 1.385(4) . ?
N1 C3 1.382(5) . ?
N1 C2 1.386(4) . ?
N1 C5 1.468(5) . ?
N2 C2 1.368(4) . ?
N2 C4 1.394(4) . ?
N2 C11 1.474(4) . ?
C3 C4 1.325(5) . ?
C3 H3 0.9500 . ?
C4 H4 0.9500 . ?
C5 C10 1.521(5) . ?
C5 C6 1.525(5) . ?
C5 H5 1.0000 . ?
C6 C7 1.533(6) . ?
C6 H6A 0.9900 . ?
C6 H6B 0.9900 . ?
C7 C8 1.521(8) . ?
C7 H7A 0.9900 . ?
C7 H7B 0.9900 . ?
C8 C9 1.516(7) . ?
C8 H8A 0.9900 . ?
C8 H8B 0.9900 . ?
C9 C10 1.518(6) . ?
C9 H9A 0.9900 . ?
C9 H9B 0.9900 . ?
C10 H10A 0.9900 . ?
C10 H10B 0.9900 . ?
C11 C12 1.512(5) . ?
C11 C16 1.529(5) . ?
C11 H11 1.0000 . ?
C12 C13 1.526(5) . ?
C12 H12A 0.9900 . ?
C12 H12B 0.9900 . ?
C13 C14 1.525(5) . ?
C13 H13A 0.9900 . ?
C13 H13B 0.9900 . ?
C14 C15 1.520(6) . ?
C14 H14A 0.9900 . ?
C14 H14B 0.9900 . ?
C15 C16 1.520(5) . ?
C15 H15A 0.9900 . ?
C15 H15B 0.9900 . ?
C16 H16A 0.9900 . ?
C16 H16B 0.9900 . ?
C17 C22 1.384(5) . ?
C17 C18 1.394(5) . ?
C18 C19 1.404(5) . ?
C19 C20 1.383(5) . ?
C19 H19 0.9500 . ?
C20 C21 1.381(5) . ?
C20 H20 0.9500 . ?
C21 C22 1.395(5) . ?
C21 H21 0.9500 . ?
C22 C23 1.525(5) . ?
C23 C31 1.527(5) . ?
C23 C24 1.533(5) . ?
C23 C30 1.542(5) . ?
C24 C29 1.389(5) . ?
C24 C25 1.391(5) . ?
C25 C26 1.386(5) . ?
C25 H25 0.9500 . ?
C26 C27 1.386(5) . ?
C26 H26 0.9500 . ?
C27 C28 1.395(5) . ?
C27 H27 0.9500 . ?
C28 C29 1.390(5) . ?
C30 H30A 0.9800 . ?
C30 H30B 0.9800 . ?
C30 H30C 0.9800 . ?
C31 H31A 0.9800 . ?
C31 H31B 0.9800 . ?
C31 H31C 0.9800 . ?
C32 C37 1.394(5) . ?
C32 C33 1.397(5) . ?
C33 C34 1.389(6) . ?
C33 H33 0.9500 . ?
C34 C35 1.372(7) . ?
C34 H34 0.9500 . ?
C35 C36 1.386(7) . ?
C35 H35 0.9500 . ?
C36 C37 1.382(6) . ?
C36 H36 0.9500 . ?
C37 H37 0.9500 . ?
C38 C39 1.383(5) . ?
C38 C43 1.400(5) . ?
C39 C40 1.388(5) . ?
C39 H39 0.9500 . ?
C40 C41 1.381(6) . ?
C40 H40 0.9500 . ?
C41 C42 1.376(7) . ?
C41 H41 0.9500 . ?
C42 C43 1.383(6) . ?
C42 H42 0.9500 . ?
C43 H43 0.9500 . ?
C44 C45 1.391(5) . ?
C44 C49 1.392(5) . ?
C45 C46 1.400(5) . ?
C45 H45 0.9500 . ?
C46 C47 1.369(6) . ?
C46 H46 0.9500 . ?
C47 C48 1.382(6) . ?
C47 H47 0.9500 . ?
C48 C49 1.395(5) . ?
C48 H48 0.9500 . ?
C49 H49 0.9500 . ?
C50 C51 1.395(5) . ?
C50 C55 1.397(5) . ?
C51 C52 1.383(5) . ?
C51 H51 0.9500 . ?
C52 C53 1.391(6) . ?
C52 H52 0.9500 . ?
C53 C54 1.374(5) . ?
C53 H53 0.9500 . ?
C54 C55 1.392(5) . ?
C54 H54 0.9500 . ?
C55 H55 0.9500 . ?

loop_
_geom_torsion_atom_site_label_1
_geom_torsion_atom_site_label_2
_geom_torsion_atom_site_label_3
_geom_torsion_atom_site_label_4
_geom_torsion
_geom_torsion_site_symmetry_1
_geom_torsion_site_symmetry_2
_geom_torsion_site_symmetry_3
_geom_torsion_site_symmetry_4
_geom_torsion_publ_flag
C1 Ru1 P1 C38 -144.20(16) . . . . ?
C2 Ru1 P1 C38 115.24(16) . . . . ?
P2 Ru1 P1 C38 -51.69(13) . . . . ?
C1 Ru1 P1 C32 94.85(17) . . . . ?
C2 Ru1 P1 C32 -5.71(16) . . . . ?
P2 Ru1 P1 C32 -172.63(13) . . . . ?
C1 Ru1 P1 C18 -19.74(16) . . . . ?
C2 Ru1 P1 C18 -120.30(15) . . . . ?
P2 Ru1 P1 C18 72.78(13) . . . . ?
C1 Ru1 P2 C50 142.21(16) . . . . ?
C2 Ru1 P2 C50 -91.5(3) . . . . ?
P1 Ru1 P2 C50 51.69(13) . . . . ?
C1 Ru1 P2 C44 -97.05(16) . . . . ?
C2 Ru1 P2 C44 29.3(3) . . . . ?
P1 Ru1 P2 C44 172.43(12) . . . . ?
C1 Ru1 P2 C28 18.21(15) . . . . ?
C2 Ru1 P2 C28 144.5(3) . . . . ?
P1 Ru1 P2 C28 -72.30(12) . . . . ?
C2 Ru1 C1 O1 170(3) . . . . ?
P2 Ru1 C1 O1 -28(3) . . . . ?
P1 Ru1 C1 O1 74(3) . . . . ?
C4 N2 C2 N1 -0.2(4) . . . . ?
C11 N2 C2 N1 -168.2(3) . . . . ?
C4 N2 C2 Ru1 176.4(2) . . . . ?
C11 N2 C2 Ru1 8.4(5) . . . . ?
C3 N1 C2 N2 0.3(3) . . . . ?
C5 N1 C2 N2 170.3(3) . . . . ?
C3 N1 C2 Ru1 -176.4(2) . . . . ?
C5 N1 C2 Ru1 -6.3(5) . . . . ?
C1 Ru1 C2 N2 27.2(3) . . . . ?
P2 Ru1 C2 N2 -97.8(3) . . . . ?
P1 Ru1 C2 N2 118.1(3) . . . . ?
C1 Ru1 C2 N1 -157.0(3) . . . . ?
P2 Ru1 C2 N1 78.0(4) . . . . ?
P1 Ru1 C2 N1 -66.1(3) . . . . ?
C2 N1 C3 C4 -0.2(4) . . . . ?
C5 N1 C3 C4 -170.5(3) . . . . ?
N1 C3 C4 N2 0.1(4) . . . . ?
C2 N2 C4 C3 0.1(4) . . . . ?
C11 N2 C4 C3 168.8(3) . . . . ?
C3 N1 C5 C10 86.6(4) . . . . ?
C2 N1 C5 C10 -82.3(4) . . . . ?
C3 N1 C5 C6 -36.3(4) . . . . ?
C2 N1 C5 C6 154.8(3) . . . . ?
N1 C5 C6 C7 -177.0(3) . . . . ?
C10 C5 C6 C7 59.5(4) . . . . ?
C5 C6 C7 C8 -57.6(5) . . . . ?
C6 C7 C8 C9 55.1(6) . . . . ?
C7 C8 C9 C10 -53.9(6) . . . . ?
C8 C9 C10 C5 57.0(5) . . . . ?
N1 C5 C10 C9 174.9(3) . . . . ?
C6 C5 C10 C9 -60.4(4) . . . . ?
C2 N2 C11 C12 -140.1(3) . . . . ?
C4 N2 C11 C12 53.0(4) . . . . ?
C2 N2 C11 C16 95.0(4) . . . . ?
C4 N2 C11 C16 -72.0(4) . . . . ?
N2 C11 C12 C13 -179.0(3) . . . . ?
C16 C11 C12 C13 -55.5(4) . . . . ?
C11 C12 C13 C14 55.8(4) . . . . ?
C12 C13 C14 C15 -56.1(4) . . . . ?
C13 C14 C15 C16 55.9(4) . . . . ?
C14 C15 C16 C11 -55.4(4) . . . . ?
N2 C11 C16 C15 -179.3(3) . . . . ?
C12 C11 C16 C15 55.5(4) . . . . ?
C29 O2 C17 C22 -40.5(4) . . . . ?
C29 O2 C17 C18 139.9(3) . . . . ?
C22 C17 C18 C19 -1.6(5) . . . . ?
O2 C17 C18 C19 177.9(3) . . . . ?
C22 C17 C18 P1 175.2(3) . . . . ?
O2 C17 C18 P1 -5.2(4) . . . . ?
C38 P1 C18 C17 80.8(3) . . . . ?
C32 P1 C18 C17 -175.9(3) . . . . ?
Ru1 P1 C18 C17 -54.3(3) . . . . ?
C38 P1 C18 C19 -102.8(3) . . . . ?
C32 P1 C18 C19 0.6(3) . . . . ?
Ru1 P1 C18 C19 122.2(3) . . . . ?
C17 C18 C19 C20 1.5(5) . . . . ?
P1 C18 C19 C20 -175.0(3) . . . . ?
C18 C19 C20 C21 -0.1(6) . . . . ?
C19 C20 C21 C22 -1.2(5) . . . . ?
O2 C17 C22 C21 -179.2(3) . . . . ?
C18 C17 C22 C21 0.4(5) . . . . ?
O2 C17 C22 C23 0.0(5) . . . . ?
C18 C17 C22 C23 179.5(3) . . . . ?
C20 C21 C22 C17 1.1(5) . . . . ?
C20 C21 C22 C23 -177.9(3) . . . . ?
C17 C22 C23 C31 162.2(3) . . . . ?
C21 C22 C23 C31 -18.8(5) . . . . ?
C17 C22 C23 C24 38.6(4) . . . . ?
C21 C22 C23 C24 -142.3(3) . . . . ?
C17 C22 C23 C30 -76.6(4) . . . . ?
C21 C22 C23 C30 102.4(4) . . . . ?
C22 C23 C24 C29 -41.2(4) . . . . ?
C31 C23 C24 C29 -164.8(3) . . . . ?
C30 C23 C24 C29 75.7(4) . . . . ?
C22 C23 C24 C25 143.5(4) . . . . ?
C31 C23 C24 C25 19.8(5) . . . . ?
C30 C23 C24 C25 -99.6(4) . . . . ?
C29 C24 C25 C26 -0.8(5) . . . . ?
C23 C24 C25 C26 174.5(3) . . . . ?
C24 C25 C26 C27 -0.1(6) . . . . ?
C25 C26 C27 C28 1.8(6) . . . . ?
C26 C27 C28 C29 -2.4(5) . . . . ?
C26 C27 C28 P2 170.5(3) . . . . ?
C50 P2 C28 C29 -77.8(3) . . . . ?
C44 P2 C28 C29 178.5(3) . . . . ?
Ru1 P2 C28 C29 53.6(3) . . . . ?
C50 P2 C28 C27 109.5(3) . . . . ?
C44 P2 C28 C27 5.8(3) . . . . ?
Ru1 P2 C28 C27 -119.2(3) . . . . ?
C17 O2 C29 C24 37.6(4) . . . . ?
C17 O2 C29 C28 -141.7(3) . . . . ?
C25 C24 C29 O2 -179.2(3) . . . . ?
C23 C24 C29 O2 5.1(5) . . . . ?
C25 C24 C29 C28 0.1(5) . . . . ?
C23 C24 C29 C28 -175.7(3) . . . . ?
C27 C28 C29 O2 -179.3(3) . . . . ?
P2 C28 C29 O2 7.3(4) . . . . ?
C27 C28 C29 C24 1.5(5) . . . . ?
P2 C28 C29 C24 -171.9(3) . . . . ?
C38 P1 C32 C37 172.1(3) . . . . ?
C18 P1 C32 C37 69.6(3) . . . . ?
Ru1 P1 C32 C37 -55.4(3) . . . . ?
C38 P1 C32 C33 -11.5(3) . . . . ?
C18 P1 C32 C33 -113.9(3) . . . . ?
Ru1 P1 C32 C33 121.0(3) . . . . ?
C37 C32 C33 C34 0.7(5) . . . . ?
P1 C32 C33 C34 -175.7(3) . . . . ?
C32 C33 C34 C35 -1.3(6) . . . . ?
C33 C34 C35 C36 0.3(7) . . . . ?
C34 C35 C36 C37 1.4(6) . . . . ?
C35 C36 C37 C32 -2.0(6) . . . . ?
C33 C32 C37 C36 1.0(5) . . . . ?
P1 C32 C37 C36 177.5(3) . . . . ?
C32 P1 C38 C39 101.6(3) . . . . ?
C18 P1 C38 C39 -156.5(3) . . . . ?
Ru1 P1 C38 C39 -24.5(3) . . . . ?
C32 P1 C38 C43 -75.2(3) . . . . ?
C18 P1 C38 C43 26.7(3) . . . . ?
Ru1 P1 C38 C43 158.7(3) . . . . ?
C43 C38 C39 C40 0.6(5) . . . . ?
P1 C38 C39 C40 -176.3(3) . . . . ?
C38 C39 C40 C41 -0.8(6) . . . . ?
C39 C40 C41 C42 0.6(6) . . . . ?
C40 C41 C42 C43 -0.2(7) . . . . ?
C41 C42 C43 C38 0.0(7) . . . . ?
C39 C38 C43 C42 -0.2(6) . . . . ?
P1 C38 C43 C42 176.6(3) . . . . ?
C50 P2 C44 C45 168.4(3) . . . . ?
C28 P2 C44 C45 -86.9(3) . . . . ?
Ru1 P2 C44 C45 39.1(3) . . . . ?
C50 P2 C44 C49 -20.2(3) . . . . ?
C28 P2 C44 C49 84.5(3) . . . . ?
Ru1 P2 C44 C49 -149.4(2) . . . . ?
C49 C44 C45 C46 -1.1(5) . . . . ?
P2 C44 C45 C46 170.7(3) . . . . ?
C44 C45 C46 C47 1.3(6) . . . . ?
C45 C46 C47 C48 -0.2(6) . . . . ?
C46 C47 C48 C49 -1.1(6) . . . . ?
C45 C44 C49 C48 -0.3(5) . . . . ?
P2 C44 C49 C48 -171.8(3) . . . . ?
C47 C48 C49 C44 1.4(6) . . . . ?
C44 P2 C50 C51 -59.2(3) . . . . ?
C28 P2 C50 C51 -159.9(3) . . . . ?
Ru1 P2 C50 C51 68.9(3) . . . . ?
C44 P2 C50 C55 123.4(3) . . . . ?
C28 P2 C50 C55 22.6(3) . . . . ?
Ru1 P2 C50 C55 -108.5(3) . . . . ?
C55 C50 C51 C52 -2.2(5) . . . . ?
P2 C50 C51 C52 -179.7(3) . . . . ?
C50 C51 C52 C53 2.8(5) . . . . ?
C51 C52 C53 C54 -0.8(6) . . . . ?
C52 C53 C54 C55 -1.8(5) . . . . ?
C53 C54 C55 C50 2.4(5) . . . . ?
C51 C50 C55 C54 -0.5(5) . . . . ?
P2 C50 C55 C54 177.0(3) . . . . ?
